data_2013580
loop_
_publ_author_name
'Itzia I. Padilla-Mart\'inez'
'Efr\'en V. Garc\'ia-B\'aez'
'Herbert H\"opfl'
'Francisco J. I. Mart\'inez-Mart\'inez'

_publ_section_title
;
 2-Amino-1,3-benzothiazole--ethyl coumarin-3-carboxylate (1/1)
;
_journal_issue 10
_journal_name_full 'Acta Crystallographica Section C'
_journal_page_first o544
_journal_page_last o546
_journal_paper_doi 10.1107/S0108270103017207
_journal_volume 59
_journal_year 2003
_chemical_formula_iupac 'C12 H10 O4, C7 H6 N2 S'
_chemical_formula_moiety 'C12 H10 O4, C7 H6 N2 S'
_chemical_formula_sum 'C19 H16 N2 O4 S'
_chemical_formula_weight 368.40
_chemical_name_systematic
;
?
;
_space_group_IT_number 7
_symmetry_cell_setting monoclinic
_symmetry_space_group_name_Hall 'P -2yc'
_symmetry_space_group_name_H-M 'P 1 c 1'
_atom_sites_solution_hydrogens geom
_atom_sites_solution_primary direct
_atom_sites_solution_secondary difmap
_audit_creation_method 'SHELXL-CIF-file updated by CIFRTF'
_cell_angle_alpha 90.00
_cell_angle_beta 98.78(3)
_cell_angle_gamma 90.00
_cell_formula_units_Z 4
_cell_length_a 9.360(2)
_cell_length_b 9.109(2)
_cell_length_c 21.242(4)
_cell_measurement_reflns_used 600
_cell_measurement_temperature 293(2)
_cell_measurement_theta_max 25
_cell_measurement_theta_min 20
_cell_volume 1789.9(7)
_computing_cell_refinement SMART
_computing_data_collection 'SMART (Bruker, 2000)'
_computing_data_reduction 'SAINT (Bruker, 2000)'
_computing_molecular_graphics 'SHELXTL (Bruker, 2000)'
_computing_publication_material 'SHELXL97 and WinGX-2003 (Farrugia, 1999)'
_computing_structure_refinement 'SHELXL97 (Sheldrick, 1997)'
_computing_structure_solution 'SHELXS97 (Sheldrick, 1997)'
_diffrn_ambient_temperature 293(2)
_diffrn_detector_area_resol_mean 3
_diffrn_measured_fraction_theta_full 0.976
_diffrn_measured_fraction_theta_max 0.976
_diffrn_measurement_device_type 'Bruker Smart Area Detector'
_diffrn_measurement_method '\f and \w scans'
_diffrn_radiation_monochromator graphite
_diffrn_radiation_source 'fine-focus sealed tube'
_diffrn_radiation_type MoK\a
_diffrn_radiation_wavelength 0.71073
_diffrn_reflns_av_R_equivalents 0.0328
_diffrn_reflns_av_sigmaI/netI 0.0590
_diffrn_reflns_limit_h_max 12
_diffrn_reflns_limit_h_min -12
_diffrn_reflns_limit_k_max 11
_diffrn_reflns_limit_k_min -11
_diffrn_reflns_limit_l_max 27
_diffrn_reflns_limit_l_min -27
_diffrn_reflns_number 20092
_diffrn_reflns_theta_full 27.95
_diffrn_reflns_theta_max 27.95
_diffrn_reflns_theta_min 1.94
_diffrn_standards_decay_% 5
_diffrn_standards_interval_time 0
_diffrn_standards_number 100
_exptl_absorpt_coefficient_mu 0.208
_exptl_absorpt_correction_T_max 0.97
_exptl_absorpt_correction_T_min 0.95
_exptl_absorpt_correction_type multi-scan
_exptl_absorpt_process_details 'SADABS (Sheldrick, 1997)'
_exptl_crystal_colour yellow
_exptl_crystal_density_diffrn 1.367
_exptl_crystal_density_method 'not measured'
_exptl_crystal_description prism
_exptl_crystal_F_000 768
_exptl_crystal_size_max 0.38
_exptl_crystal_size_mid 0.20
_exptl_crystal_size_min 0.09
_refine_diff_density_max 0.543
_refine_diff_density_min -0.183
_refine_ls_abs_structure_details 'Flack, H. D. (1983), Acta Cryst. A39, 876-881'
_refine_ls_abs_structure_Flack '0.39(7) with 3880 Friedel pairs'
_refine_ls_extinction_method none
_refine_ls_goodness_of_fit_ref 0.999
_refine_ls_hydrogen_treatment constr
_refine_ls_matrix_type full
_refine_ls_number_parameters 472
_refine_ls_number_reflns 8179
_refine_ls_number_restraints 2
_refine_ls_restrained_S_all 0.998
_refine_ls_R_factor_all 0.0763
_refine_ls_R_factor_gt 0.0497
_refine_ls_shift/su_max 0.000
_refine_ls_shift/su_mean 0.000
_refine_ls_structure_factor_coef Fsqd
_refine_ls_weighting_details 'calc w=1/[\s^2^(Fo^2^)+(0.0688P)^2^] where P=(Fo^2^+2Fc^2^)/3'
_refine_ls_weighting_scheme calc
_refine_ls_wR_factor_gt 0.1174
_refine_ls_wR_factor_ref 0.1311
_reflns_number_gt 5785
_reflns_number_total 8179
_reflns_threshold_expression I>2\s(I)
_cod_data_source_file fg1703.cif
_cod_data_source_block I
_cod_depositor_comments
;
The following automatic conversions were performed:
'_symmetry_cell_setting' value 'Monoclinic' changed to 'monoclinic'
according to '/home/saulius/struct/CIF-dictionaries/cif_core.dic'
dictionary named 'cif_core.dic' version 2.4.1 from 2010-06-29.

Automatic conversion script
Id: cif_fix_enum 1527 2010-12-29 10:47:43Z saulius 

The following automatic conversions were performed:

'_symmetry_cell_setting' value 'Monoclinic' changed to 'monoclinic'
according to /home/saulius/struct/CIF-dictionaries/cif_core.dic
dictionary named 'cif_core.dic' version 2.4.1 from 2010-06-29.

Automatic conversion script
Id: cif_fix_values 1715 2011-07-08 13:25:40Z adriana 
;
_cod_original_sg_symbol_H-M 'P c'
_cod_database_code 2013580
_cod_database_fobs_code 2013580

loop_
_symmetry_equiv_pos_as_xyz
'x, y, z'
'x, -y, z+1/2'

loop_
_atom_site_label
_atom_site_fract_x
_atom_site_fract_y
_atom_site_fract_z
_atom_site_U_iso_or_equiv
_atom_site_adp_type
_atom_site_calc_flag
_atom_site_refinement_flags
_atom_site_occupancy
_atom_site_disorder_assembly
_atom_site_disorder_group
_atom_site_type_symbol
O1A -0.0086(3) -0.1474(3) 0.34509(10) 0.0640(6) Uani d . 1 . . O
O2A 0.1487(3) 0.0016(3) 0.39873(15) 0.0879(9) Uani d . 1 . . O
O11A 0.0601(3) 0.1657(3) 0.49650(14) 0.0628(8) Uani d . 1 . . O
O12A -0.1484(3) 0.0906(2) 0.52396(11) 0.0598(6) Uani d . 1 . . O
C2A 0.0296(3) -0.0483(4) 0.39433(16) 0.0571(8) Uani d . 1 . . C
C3A -0.0778(3) -0.0234(3) 0.43619(14) 0.0485(7) Uani d . 1 . . C
C4A -0.2038(3) -0.0962(3) 0.42656(14) 0.0490(7) Uani d . 1 . . C
H4A -0.2708 -0.0790 0.4539 0.059 Uiso calc R 1 . . H
C5A -0.3694(4) -0.2773(4) 0.3642(2) 0.0678(11) Uani d . 1 . . C
H5A -0.4382 -0.2645 0.3910 0.081 Uiso calc R 1 . . H
C6A -0.3975(5) -0.3706(5) 0.3149(3) 0.0755(13) Uani d . 1 . . C
H6A -0.4842 -0.4223 0.3079 0.091 Uiso calc R 1 . . H
C7A -0.2953(6) -0.3889(5) 0.2744(2) 0.0784(15) Uani d . 1 . . C
H7A -0.3146 -0.4535 0.2402 0.094 Uiso calc R 1 . . H
C8A -0.1646(6) -0.3129(5) 0.2836(2) 0.0715(12) Uani d . 1 . . C
H8A -0.0966 -0.3244 0.2563 0.086 Uiso calc R 1 . . H
C9A -0.1408(5) -0.2186(4) 0.33601(18) 0.0551(10) Uani d . 1 . . C
C10A -0.2385(4) -0.1979(4) 0.37652(19) 0.0527(9) Uani d . 1 . . C
C11A -0.0453(4) 0.0879(4) 0.48779(17) 0.0443(8) Uani d . 1 . . C
C13A -0.1377(4) 0.2022(4) 0.57310(19) 0.0636(9) Uani d . 1 . . C
H13A -0.1390 0.2995 0.5545 0.076 Uiso calc R 1 . . H
H13B -0.0489 0.1907 0.6029 0.076 Uiso calc R 1 . . H
C14A -0.2669(5) 0.1802(5) 0.6062(2) 0.0839(12) Uani d . 1 . . C
H14A -0.2589 0.0876 0.6280 0.126 Uiso calc R 1 . . H
H14B -0.3533 0.1812 0.5753 0.126 Uiso calc R 1 . . H
H14C -0.2712 0.2579 0.6364 0.126 Uiso calc R 1 . . H
O1B 1.0109(2) 0.8902(3) 0.65672(11) 0.0644(6) Uani d . 1 . . O
O2B 0.8518(3) 0.7431(4) 0.60243(16) 0.0919(9) Uani d . 1 . . O
O11B 0.9365(3) 0.5862(3) 0.50148(15) 0.0660(8) Uani d . 1 . . O
O12B 1.1477(3) 0.6580(2) 0.47562(11) 0.0579(6) Uani d . 1 . . O
C2B 0.9693(4) 0.7963(4) 0.60586(17) 0.0604(8) Uani d . 1 . . C
C3B 1.0752(3) 0.7740(3) 0.56242(14) 0.0455(6) Uani d . 1 . . C
C4B 1.1979(3) 0.8517(3) 0.57014(13) 0.0481(6) Uani d . 1 . . C
H4B 1.2617 0.8396 0.5410 0.058 Uiso calc R 1 . . H
C5B 1.3628(4) 1.0354(4) 0.63199(18) 0.0578(9) Uani d . 1 . . C
H5B 1.4281 1.0300 0.6032 0.069 Uiso calc R 1 . . H
C6B 1.3910(5) 1.1237(5) 0.6847(2) 0.0705(12) Uani d . 1 . . C
H6B 1.4759 1.1783 0.6916 0.085 Uiso calc R 1 . . H
C7B 1.2955(6) 1.1320(5) 0.7272(2) 0.0722(12) Uani d . 1 . . C
H7B 1.3167 1.1923 0.7627 0.087 Uiso calc R 1 . . H
C8B 1.1707(5) 1.0542(5) 0.7187(2) 0.0668(11) Uani d . 1 . . C
H8B 1.1072 1.0609 0.7483 0.080 Uiso calc R 1 . . H
C9B 1.1381(4) 0.9648(4) 0.66597(18) 0.0504(9) Uani d . 1 . . C
C10B 1.2349(4) 0.9535(4) 0.62197(17) 0.0487(9) Uani d . 1 . . C
C11B 1.0415(4) 0.6619(4) 0.51027(19) 0.0490(9) Uani d . 1 . . C
C13B 1.1379(4) 0.5441(4) 0.42722(16) 0.0601(9) Uani d . 1 . . C
H13C 1.0482 0.5533 0.3979 0.072 Uiso calc R 1 . . H
H13D 1.1409 0.4478 0.4468 0.072 Uiso calc R 1 . . H
C14B 1.2659(5) 0.5644(5) 0.3924(2) 0.0801(12) Uani d . 1 . . C
H14D 1.3538 0.5502 0.4216 0.120 Uiso calc R 1 . . H
H14E 1.2644 0.6619 0.3751 0.120 Uiso calc R 1 . . H
H14F 1.2609 0.4941 0.3585 0.120 Uiso calc R 1 . . H
S21A 0.43633(9) 0.10069(9) 0.35927(4) 0.0578(2) Uani d . 1 . . S
N22A 0.3653(3) 0.2150(3) 0.46741(13) 0.0663(8) Uani d . 1 . . N
H22A 0.3787 0.2692 0.5009 0.080 Uiso calc R 1 . . H
H22B 0.2889 0.1617 0.4594 0.080 Uiso calc R 1 . . H
N23A 0.5821(3) 0.2903(3) 0.43606(12) 0.0520(6) Uani d . 1 . . N
C22A 0.4632(3) 0.2135(3) 0.42785(15) 0.0498(7) Uani d . 1 . . C
C24A 0.7972(4) 0.3229(4) 0.38342(19) 0.0544(9) Uani d . 1 . . C
H24A 0.8392 0.3902 0.4136 0.065 Uiso calc R 1 . . H
C25A 0.8662(5) 0.2819(5) 0.3342(2) 0.0649(11) Uani d . 1 . . C
H25A 0.9580 0.3189 0.3323 0.078 Uiso calc R 1 . . H
C26A 0.8042(5) 0.1870(5) 0.2867(2) 0.0648(11) Uani d . 1 . . C
H26A 0.8528 0.1652 0.2528 0.078 Uiso calc R 1 . . H
C27A 0.6713(5) 0.1247(5) 0.28944(18) 0.0605(10) Uani d . 1 . . C
H27A 0.6296 0.0594 0.2583 0.073 Uiso calc R 1 . . H
C28A 0.6013(4) 0.1630(4) 0.34039(16) 0.0481(8) Uani d . 1 . . C
C29A 0.6632(3) 0.2623(3) 0.38762(15) 0.0457(7) Uani d . 1 . . C
S21B 0.55791(9) 0.65976(9) 0.63805(4) 0.0560(2) Uani d . 1 . . S
N22B 0.6346(3) 0.5354(3) 0.53262(14) 0.0677(8) Uani d . 1 . . N
H22C 0.6232 0.4769 0.5005 0.081 Uiso calc R 1 . . H
H22D 0.7095 0.5913 0.5395 0.081 Uiso calc R 1 . . H
N23B 0.4198(3) 0.4584(3) 0.56498(12) 0.0514(6) Uani d . 1 . . N
C22B 0.5365(3) 0.5394(3) 0.57181(15) 0.0503(7) Uani d . 1 . . C
C24B 0.2041(5) 0.4275(4) 0.6165(2) 0.0587(10) Uani d . 1 . . C
H24B 0.1644 0.3577 0.5870 0.070 Uiso calc R 1 . . H
C25B 0.1301(5) 0.4714(5) 0.6656(2) 0.0615(11) Uani d . 1 . . C
H25B 0.0405 0.4306 0.6688 0.074 Uiso calc R 1 . . H
C26B 0.1891(5) 0.5752(5) 0.7095(2) 0.0705(12) Uani d . 1 . . C
H26B 0.1381 0.6040 0.7418 0.085 Uiso calc R 1 . . H
C27B 0.3232(5) 0.6372(5) 0.70617(19) 0.0612(10) Uani d . 1 . . C
H27B 0.3639 0.7051 0.7364 0.073 Uiso calc R 1 . . H
C28B 0.3948(4) 0.5952(4) 0.65675(18) 0.0515(9) Uani d . 1 . . C
C29B 0.3376(4) 0.4895(4) 0.61244(16) 0.0490(8) Uani d . 1 . . C

loop_
_atom_site_aniso_label
_atom_site_aniso_U_11
_atom_site_aniso_U_22
_atom_site_aniso_U_33
_atom_site_aniso_U_12
_atom_site_aniso_U_13
_atom_site_aniso_U_23
O1A 0.0690(14) 0.0727(15) 0.0552(12) -0.0056(12) 0.0250(11) -0.0092(11)
O2A 0.0637(17) 0.099(2) 0.110(2) -0.0263(15) 0.0414(17) -0.0341(18)
O11A 0.0549(16) 0.0701(17) 0.0646(17) -0.0146(13) 0.0127(12) -0.0149(12)
O12A 0.0533(13) 0.0684(15) 0.0614(15) -0.0091(10) 0.0207(12) -0.0145(11)
C2A 0.0510(18) 0.063(2) 0.0607(19) -0.0103(15) 0.0184(15) -0.0041(16)
C3A 0.0441(15) 0.0494(16) 0.0529(17) 0.0047(13) 0.0107(13) 0.0057(13)
C4A 0.0455(15) 0.0499(15) 0.0521(16) 0.0005(14) 0.0097(13) 0.0029(14)
C5A 0.060(2) 0.060(2) 0.083(3) -0.0039(19) 0.010(2) -0.001(2)
C6A 0.071(3) 0.060(2) 0.090(4) -0.010(2) -0.003(3) -0.001(2)
C7A 0.105(4) 0.055(2) 0.067(3) -0.008(2) -0.017(3) -0.0061(18)
C8A 0.098(3) 0.064(2) 0.052(2) 0.000(2) 0.011(2) -0.0057(18)
C9A 0.064(3) 0.049(2) 0.050(2) -0.0034(18) 0.002(2) -0.0014(17)
C10A 0.059(2) 0.0480(17) 0.0491(19) -0.0035(16) 0.0029(17) 0.0051(15)
C11A 0.0436(18) 0.0457(18) 0.0437(18) 0.0023(13) 0.0065(14) 0.0020(12)
C13A 0.056(2) 0.066(2) 0.068(2) 0.0014(18) 0.0100(18) -0.0133(18)
C14A 0.072(3) 0.114(3) 0.071(3) 0.006(2) 0.028(2) -0.023(2)
O1B 0.0614(13) 0.0739(15) 0.0636(13) -0.0103(11) 0.0275(11) -0.0123(12)
O2B 0.0589(16) 0.117(2) 0.109(2) -0.0326(15) 0.0427(16) -0.0346(19)
O11B 0.0504(16) 0.0702(17) 0.0782(19) -0.0142(13) 0.0120(13) -0.0157(13)
O12B 0.0548(13) 0.0639(14) 0.0579(14) -0.0080(10) 0.0176(11) -0.0126(10)
C2B 0.057(2) 0.063(2) 0.064(2) -0.0064(15) 0.0203(16) -0.0056(16)
C3B 0.0423(15) 0.0515(16) 0.0428(15) -0.0044(12) 0.0069(12) 0.0040(13)
C4B 0.0431(15) 0.0573(17) 0.0447(15) -0.0019(13) 0.0098(12) 0.0014(14)
C5B 0.0489(18) 0.066(2) 0.057(2) -0.0087(17) 0.0024(16) 0.0028(18)
C6B 0.068(3) 0.060(2) 0.075(3) -0.0062(19) -0.015(2) -0.009(2)
C7B 0.088(3) 0.062(2) 0.062(3) 0.002(2) -0.005(2) -0.0122(19)
C8B 0.075(3) 0.072(2) 0.057(2) 0.010(2) 0.018(2) -0.0082(19)
C9B 0.052(2) 0.052(2) 0.047(2) 0.0018(17) 0.0090(17) 0.0066(17)
C10B 0.048(2) 0.0475(17) 0.0495(19) 0.0052(15) 0.0050(15) 0.0042(14)
C11B 0.0401(19) 0.051(2) 0.055(2) -0.0005(14) 0.0035(15) 0.0025(14)
C13B 0.062(2) 0.067(2) 0.051(2) -0.0034(18) 0.0107(16) -0.0117(16)
C14B 0.077(3) 0.097(3) 0.071(3) -0.003(2) 0.027(2) -0.015(2)
S21A 0.0506(4) 0.0694(5) 0.0539(5) -0.0078(4) 0.0095(3) -0.0125(4)
N22A 0.0520(15) 0.083(2) 0.0697(18) -0.0171(14) 0.0278(14) -0.0226(15)
N23A 0.0478(14) 0.0565(14) 0.0531(14) -0.0028(11) 0.0118(11) -0.0089(12)
C22A 0.0423(15) 0.0525(17) 0.0554(17) -0.0004(13) 0.0098(13) -0.0058(13)
C24A 0.0505(19) 0.058(2) 0.055(2) -0.0040(16) 0.0102(16) 0.0003(16)
C25A 0.055(3) 0.066(3) 0.076(3) 0.000(2) 0.020(2) 0.003(2)
C26A 0.071(3) 0.075(2) 0.054(2) 0.011(2) 0.028(2) 0.0024(19)
C27A 0.061(2) 0.072(2) 0.051(2) 0.0042(19) 0.0152(18) -0.0097(18)
C28A 0.0434(18) 0.059(2) 0.0410(19) 0.0030(14) 0.0050(14) 0.0046(14)
C29A 0.0424(17) 0.0473(17) 0.0477(17) 0.0056(13) 0.0076(14) 0.0024(13)
S21B 0.0506(4) 0.0605(5) 0.0558(5) -0.0030(4) 0.0043(3) -0.0106(4)
N22B 0.0505(15) 0.082(2) 0.0746(19) -0.0153(14) 0.0217(14) -0.0228(16)
N23B 0.0460(14) 0.0546(14) 0.0553(14) -0.0035(11) 0.0135(11) -0.0092(12)
C22B 0.0469(16) 0.0534(17) 0.0501(16) 0.0017(14) 0.0062(13) -0.0050(14)
C24B 0.061(2) 0.056(2) 0.063(2) 0.0039(17) 0.0231(18) 0.0032(17)
C25B 0.061(3) 0.067(3) 0.063(3) 0.000(2) 0.031(2) 0.013(2)
C26B 0.081(3) 0.087(3) 0.051(2) 0.013(2) 0.032(2) 0.009(2)
C27B 0.070(3) 0.069(2) 0.044(2) 0.008(2) 0.0048(18) -0.0022(17)
C28B 0.055(2) 0.050(2) 0.049(2) 0.0098(15) 0.0049(16) 0.0059(15)
C29B 0.053(2) 0.0460(17) 0.0486(18) 0.0074(14) 0.0110(15) 0.0048(14)

loop_
_atom_type_symbol
_atom_type_description
_atom_type_scat_dispersion_real
_atom_type_scat_dispersion_imag
_atom_type_scat_source
C C 0.0033 0.0016 'International Tables Vol C Tables 4.2.6.8 and 6.1.1.4'
H H 0.0000 0.0000 'International Tables Vol C Tables 4.2.6.8 and 6.1.1.4'
N N 0.0061 0.0033 'International Tables Vol C Tables 4.2.6.8 and 6.1.1.4'
O O 0.0106 0.0060 'International Tables Vol C Tables 4.2.6.8 and 6.1.1.4'
S S 0.1246 0.1234 'International Tables Vol C Tables 4.2.6.8 and 6.1.1.4'

loop_
_geom_angle_atom_site_label_1
_geom_angle_atom_site_label_2
_geom_angle_atom_site_label_3
_geom_angle
C9A O1A C2A 122.2(3)
C11A O12A C13A 117.1(3)
O2A C2A O1A 115.9(3)
O2A C2A C3A 128.0(3)
O1A C2A C3A 116.0(3)
C4A C3A C2A 120.1(3)
C4A C3A C11A 121.7(3)
C2A C3A C11A 118.2(3)
C3A C4A C10A 122.4(3)
C3A C4A H4A 118.8
C10A C4A H4A 118.8
C6A C5A C10A 122.0(4)
C6A C5A H5A 119.0
C10A C5A H5A 119.0
C5A C6A C7A 119.1(4)
C5A C6A H6A 120.5
C7A C6A H6A 120.5
C6A C7A C8A 121.7(4)
C6A C7A H7A 119.1
C8A C7A H7A 119.1
C7A C8A C9A 116.6(5)
C7A C8A H8A 121.7
C9A C8A H8A 121.7
C10A C9A O1A 121.3(3)
C10A C9A C8A 123.3(4)
O1A C9A C8A 115.4(4)
C9A C10A C4A 117.9(3)
C9A C10A C5A 117.3(4)
C4A C10A C5A 124.7(4)
O11A C11A O12A 123.5(3)
O11A C11A C3A 125.7(3)
O12A C11A C3A 110.8(3)
O12A C13A C14A 105.7(3)
O12A C13A H13A 110.6
C14A C13A H13A 110.6
O12A C13A H13B 110.6
C14A C13A H13B 110.6
H13A C13A H13B 108.7
C13A C14A H14A 109.5
C13A C14A H14B 109.5
H14A C14A H14B 109.5
C13A C14A H14C 109.5
H14A C14A H14C 109.5
H14B C14A H14C 109.5
C9B O1B C2B 123.8(3)
C11B O12B C13B 116.2(3)
O2B C2B O1B 116.4(3)
O2B C2B C3B 127.6(3)
O1B C2B C3B 116.1(3)
C4B C3B C2B 120.0(3)
C4B C3B C11B 121.9(3)
C2B C3B C11B 118.1(3)
C3B C4B C10B 122.4(3)
C3B C4B H4B 118.8
C10B C4B H4B 118.8
C6B C5B C10B 119.4(4)
C6B C5B H5B 120.3
C10B C5B H5B 120.3
C7B C6B C5B 120.6(4)
C7B C6B H6B 119.7
C5B C6B H6B 119.7
C8B C7B C6B 121.4(4)
C8B C7B H7B 119.3
C6B C7B H7B 119.3
C7B C8B C9B 119.7(4)
C7B C8B H8B 120.1
C9B C8B H8B 120.1
O1B C9B C8B 119.5(4)
O1B C9B C10B 120.5(3)
C8B C9B C10B 120.0(4)
C5B C10B C9B 119.0(3)
C5B C10B C4B 124.0(4)
C9B C10B C4B 116.9(3)
O11B C11B O12B 124.6(4)
O11B C11B C3B 125.7(4)
O12B C11B C3B 109.7(3)
O12B C13B C14B 106.9(3)
O12B C13B H13C 110.4
C14B C13B H13C 110.4
O12B C13B H13D 110.4
C14B C13B H13D 110.4
H13C C13B H13D 108.6
C13B C14B H14D 109.5
C13B C14B H14E 109.5
H14D C14B H14E 109.5
C13B C14B H14F 109.5
H14D C14B H14F 109.5
H14E C14B H14F 109.5
C28A S21A C22A 88.91(16)
C22A N22A H22A 120.0
C22A N22A H22B 120.0
H22A N22A H22B 120.0
C22A N23A C29A 110.7(3)
N23A C22A N22A 124.4(3)
N23A C22A S21A 115.7(2)
N22A C22A S21A 120.0(2)
C25A C24A C29A 118.7(4)
C25A C24A H24A 120.7
C29A C24A H24A 120.7
C24A C25A C26A 122.3(4)
C24A C25A H25A 118.8
C26A C25A H25A 118.8
C27A C26A C25A 120.5(4)
C27A C26A H26A 119.8
C25A C26A H26A 119.8
C26A C27A C28A 117.7(4)
C26A C27A H27A 121.1
C28A C27A H27A 121.1
C27A C28A C29A 121.6(3)
C27A C28A S21A 129.3(3)
C29A C28A S21A 109.1(3)
C24A C29A N23A 125.2(3)
C24A C29A C28A 119.2(3)
N23A C29A C28A 115.6(3)
C28B S21B C22B 88.59(16)
C22B N22B H22C 120.0
C22B N22B H22D 120.0
H22C N22B H22D 120.0
C22B N23B C29B 110.5(3)
N23B C22B N22B 124.0(3)
N23B C22B S21B 115.4(2)
N22B C22B S21B 120.6(2)
C29B C24B C25B 119.0(4)
C29B C24B H24B 120.5
C25B C24B H24B 120.5
C26B C25B C24B 120.5(4)
C26B C25B H25B 119.8
C24B C25B H25B 119.8
C25B C26B C27B 121.0(4)
C25B C26B H26B 119.5
C27B C26B H26B 119.5
C28B C27B C26B 118.3(4)
C28B C27B H27B 120.9
C26B C27B H27B 120.9
C27B C28B C29B 121.5(4)
C27B C28B S21B 128.6(3)
C29B C28B S21B 109.9(3)
C24B C29B N23B 124.6(3)
C24B C29B C28B 119.7(4)
N23B C29B C28B 115.6(3)

loop_
_geom_bond_atom_site_label_1
_geom_bond_atom_site_label_2
_geom_bond_site_symmetry_2
_geom_bond_distance
_geom_bond_publ_flag
O1A C9A . 1.384(5) ?
O1A C2A . 1.386(4) ?
O2A C2A . 1.195(4) ?
O11A C11A . 1.206(4) ?
O12A C11A . 1.322(4) ?
O12A C13A . 1.450(4) ?
C2A C3A . 1.458(4) ?
C3A C4A . 1.342(4) ?
C3A C11A . 1.490(5) ?
C4A C10A . 1.410(5) ?
C4A H4A . 0.9300 ?
C5A C6A . 1.344(6) ?
C5A C10A . 1.412(6) ?
C5A H5A . 0.9300 ?
C6A C7A . 1.391(7) ?
C6A H6A . 0.9300 ?
C7A C8A . 1.393(7) ?
C7A H7A . 0.9300 ?
C8A C9A . 1.397(6) ?
C8A H8A . 0.9300 ?
C9A C10A . 1.361(6) ?
C13A C14A . 1.503(6) ?
C13A H13A . 0.9700 ?
C13A H13B . 0.9700 ?
C14A H14A . 0.9600 ?
C14A H14B . 0.9600 ?
C14A H14C . 0.9600 ?
O1B C9B . 1.359(5) ?
O1B C2B . 1.387(4) ?
O2B C2B . 1.194(4) ?
O11B C11B . 1.192(4) ?
O12B C11B . 1.324(5) ?
O12B C13B . 1.453(4) ?
C2B C3B . 1.467(4) ?
C3B C4B . 1.338(4) ?
C3B C11B . 1.504(5) ?
C4B C10B . 1.440(5) ?
C4B H4B . 0.9300 ?
C5B C6B . 1.371(5) ?
C5B C10B . 1.399(5) ?
C5B H5B . 0.9300 ?
C6B C7B . 1.366(6) ?
C6B H6B . 0.9300 ?
C7B C8B . 1.355(7) ?
C7B H7B . 0.9300 ?
C8B C9B . 1.381(5) ?
C8B H8B . 0.9300 ?
C9B C10B . 1.401(5) ?
C13B C14B . 1.512(5) ?
C13B H13C . 0.9700 ?
C13B H13D . 0.9700 ?
C14B H14D . 0.9600 ?
C14B H14E . 0.9600 ?
C14B H14F . 0.9600 ?
S21A C28A . 1.748(4) ?
S21A C22A . 1.769(3) ?
N22A C22A . 1.334(4) ?
N22A H22A . 0.8600 ?
N22A H22B . 0.8600 ?
N23A C22A . 1.303(4) ?
N23A C29A . 1.393(4) ?
C24A C25A . 1.363(6) ?
C24A C29A . 1.385(5) ?
C24A H24A . 0.9300 ?
C25A C26A . 1.386(6) ?
C25A H25A . 0.9300 ?
C26A C27A . 1.377(6) ?
C26A H26A . 0.9300 ?
C27A C28A . 1.392(5) ?
C27A H27A . 0.9300 ?
C28A C29A . 1.408(5) ?
S21B C28B . 1.737(4) ?
S21B C22B . 1.771(3) ?
N22B C22B . 1.331(4) ?
N22B H22C . 0.8600 ?
N22B H22D . 0.8600 ?
N23B C22B . 1.308(4) ?
N23B C29B . 1.388(4) ?
C24B C29B . 1.386(5) ?
C24B C25B . 1.396(6) ?
C24B H24B . 0.9300 ?
C25B C26B . 1.382(6) ?
C25B H25B . 0.9300 ?
C26B C27B . 1.389(6) ?
C26B H26B . 0.9300 ?
C27B C28B . 1.383(6) ?
C27B H27B . 0.9300 ?
C28B C29B . 1.395(5) ?

loop_
_geom_hbond_atom_site_label_D
_geom_hbond_atom_site_label_H
_geom_hbond_atom_site_label_A
_geom_hbond_distance_DH
_geom_hbond_distance_HA
_geom_hbond_distance_DA
_geom_hbond_angle_DHA
_geom_hbond_publ_flag
N22A H22B O2A 0.86 2.23 3.019(4) 152 y
N22A H22B O11A 0.86 2.39 3.047(4) 133 y
N22B H22D O2B 0.86 2.22 2.998(4) 150 y
N22B H22D O11B 0.86 2.39 3.034(4) 133 y
N22A H22A N23B 0.86 2.19 3.024(4) 163 y
N22B H22C N23A 0.86 2.18 3.021(4) 166 y

loop_
_geom_torsion_atom_site_label_1
_geom_torsion_atom_site_label_2
_geom_torsion_atom_site_label_3
_geom_torsion_atom_site_label_4
_geom_torsion
C9A O1A C2A O2A 177.1(3)
C9A O1A C2A C3A 0.0(4)
O2A C2A C3A C4A -175.6(4)
O1A C2A C3A C4A 1.1(4)
O2A C2A C3A C11A 6.4(5)
O1A C2A C3A C11A -176.8(3)
C2A C3A C4A C10A -0.2(4)
C11A C3A C4A C10A 177.7(3)
C10A C5A C6A C7A -0.6(7)
C5A C6A C7A C8A 0.0(7)
C6A C7A C8A C9A 0.6(7)
C2A O1A C9A C10A -2.1(5)
C2A O1A C9A C8A 178.8(3)
C7A C8A C9A C10A -0.7(6)
C7A C8A C9A O1A 178.4(3)
O1A C9A C10A C4A 2.9(5)
C8A C9A C10A C4A -178.0(3)
O1A C9A C10A C5A -178.9(3)
C8A C9A C10A C5A 0.2(6)
C3A C4A C10A C9A -1.8(5)
C3A C4A C10A C5A -179.9(3)
C6A C5A C10A C9A 0.5(6)
C6A C5A C10A C4A 178.6(4)
C13A O12A C11A O11A 5.2(4)
C13A O12A C11A C3A -175.0(3)
C4A C3A C11A O11A -174.0(3)
C2A C3A C11A O11A 3.9(4)
C4A C3A C11A O12A 6.2(4)
C2A C3A C11A O12A -175.9(3)
C11A O12A C13A C14A 179.9(3)
C9B O1B C2B O2B -176.9(4)
C9B O1B C2B C3B 3.0(4)
O2B C2B C3B C4B 174.5(4)
O1B C2B C3B C4B -5.5(4)
O2B C2B C3B C11B -6.0(5)
O1B C2B C3B C11B 174.1(3)
C2B C3B C4B C10B 3.0(4)
C11B C3B C4B C10B -176.5(3)
C10B C5B C6B C7B 0.0(6)
C5B C6B C7B C8B -0.1(7)
C6B C7B C8B C9B -0.3(6)
C2B O1B C9B C8B -179.0(3)
C2B O1B C9B C10B 2.0(5)
C7B C8B C9B O1B -178.1(4)
C7B C8B C9B C10B 0.8(5)
C6B C5B C10B C9B 0.5(5)
C6B C5B C10B C4B -176.7(3)
O1B C9B C10B C5B 178.0(3)
C8B C9B C10B C5B -0.9(5)
O1B C9B C10B C4B -4.6(5)
C8B C9B C10B C4B 176.4(3)
C3B C4B C10B C5B 179.3(3)
C3B C4B C10B C9B 2.1(4)
C13B O12B C11B O11B -5.2(5)
C13B O12B C11B C3B 173.9(3)
C4B C3B C11B O11B 178.0(3)
C2B C3B C11B O11B -1.6(5)
C4B C3B C11B O12B -1.1(4)
C2B C3B C11B O12B 179.3(3)
C11B O12B C13B C14B 177.8(3)
C29A N23A C22A N22A 178.5(3)
C29A N23A C22A S21A -0.9(3)
C28A S21A C22A N23A 0.2(3)
C28A S21A C22A N22A -179.3(3)
C29A C24A C25A C26A 2.9(6)
C24A C25A C26A C27A -3.0(6)
C25A C26A C27A C28A 1.3(6)
C26A C27A C28A C29A 0.3(5)
C26A C27A C28A S21A -177.9(3)
C22A S21A C28A C27A 178.9(3)
C22A S21A C28A C29A 0.5(2)
C25A C24A C29A N23A 178.0(3)
C25A C24A C29A C28A -1.3(5)
C22A N23A C29A C24A -177.9(3)
C22A N23A C29A C28A 1.4(4)
C27A C28A C29A C24A -0.3(5)
S21A C28A C29A C24A 178.2(3)
C27A C28A C29A N23A -179.7(3)
S21A C28A C29A N23A -1.2(3)
C29B N23B C22B N22B -178.8(3)
C29B N23B C22B S21B 1.0(3)
C28B S21B C22B N23B -0.6(2)
C28B S21B C22B N22B 179.1(3)
C29B C24B C25B C26B 0.0(6)
C24B C25B C26B C27B -0.5(6)
C25B C26B C27B C28B 1.7(6)
C26B C27B C28B C29B -2.3(5)
C26B C27B C28B S21B 176.5(3)
C22B S21B C28B C27B -178.9(3)
C22B S21B C28B C29B 0.0(2)
C25B C24B C29B N23B -178.1(3)
C25B C24B C29B C28B -0.6(6)
C22B N23B C29B C24B 176.6(3)
C22B N23B C29B C28B -1.0(4)
C27B C28B C29B C24B 1.8(5)
S21B C28B C29B C24B -177.2(3)
C27B C28B C29B N23B 179.5(3)
S21B C28B C29B N23B 0.5(3)

loop_
_cod_related_entry_id
_cod_related_entry_database
_cod_related_entry_code
1 ChemSpider 29338080
